data_7122862
loop_
_publ_author_name
'Huang, Yanting'
'Wang, Xiaoping'
'Li, Yan'
'Yang, Ming-Chung'
'Su, Ming-Der'
'Zhu, Hongping'

_publ_section_title
;
 A self-hydrosilylation of phosphanylhydrosilylalkynes promoted by
 B(C6F5)3? An experimental and mechanistic study
;
_journal_name_full 'Chemical Communications'
_journal_paper_doi 10.1039/C8CC09022J
_journal_year 2019
_chemical_formula_sum 'C75 H44 B2 F30 N0 O P2 Si2'
_chemical_formula_weight 1670.84
_space_group_crystal_system triclinic
_space_group_IT_number 2
_space_group_name_Hall '-P 1'
_space_group_name_H-M_alt 'P -1'
_symmetry_space_group_name_Hall '-P 1'
_symmetry_space_group_name_H-M 'P -1'
_atom_sites_solution_hydrogens 'H-atoms at the P atom are disclosed by difmap and the others are geometrically included'
_atom_sites_solution_primary direct
_atom_sites_solution_secondary difmap
_audit_creation_method SHELXL-2014/7
_audit_update_record
;
2018-12-04 deposited with the CCDC.
2019-01-15 downloaded from the CCDC.
;
_cell_angle_alpha 80.938(6)
_cell_angle_beta 87.066(7)
_cell_angle_gamma 89.252(8)
_cell_formula_units_Z 2
_cell_length_a 11.0069(12)
_cell_length_b 11.1895(10)
_cell_length_c 29.9621(15)
_cell_measurement_reflns_used 3836
_cell_measurement_temperature 100(2)
_cell_measurement_theta_max 62.0630
_cell_measurement_theta_min 4.0020
_cell_volume 3639.3(5)
_computing_cell_refinement 'CrysAlisPro 1.171.38.43 (Rigaku OD, 2015)'
_computing_data_collection 'CrysAlisPro 1.171.38.43 (Rigaku OD, 2015)'
_computing_data_reduction 'CrysAlisPro 1.171.38.43 (Rigaku OD, 2015)'
_computing_molecular_graphics Diamond
_computing_publication_material 'Bruker SHELXTL'
_computing_structure_refinement 'SHELXL-2014/7 (Sheldrick, 2014)'
_computing_structure_solution 'SHELXS-97 (Sheldrick, 1990)'
_diffrn_ambient_temperature 100(2)
_diffrn_detector_area_resol_mean 16.1903
_diffrn_measured_fraction_theta_full 0.968
_diffrn_measured_fraction_theta_max 0.968
_diffrn_measurement_device_type 'Xcalibur, Sapphire3, Gemini ultra'
_diffrn_measurement_method '\w scans'
_diffrn_radiation_type CuK\a
_diffrn_radiation_wavelength 1.54178
_diffrn_reflns_av_R_equivalents 0.1020
_diffrn_reflns_av_unetI/netI 0.1374
_diffrn_reflns_Laue_measured_fraction_full 0.968
_diffrn_reflns_Laue_measured_fraction_max 0.968
_diffrn_reflns_limit_h_max 12
_diffrn_reflns_limit_h_min -8
_diffrn_reflns_limit_k_max 12
_diffrn_reflns_limit_k_min -12
_diffrn_reflns_limit_l_max 34
_diffrn_reflns_limit_l_min -32
_diffrn_reflns_number 21959
_diffrn_reflns_point_group_measured_fraction_full 0.968
_diffrn_reflns_point_group_measured_fraction_max 0.968
_diffrn_reflns_theta_full 62.646
_diffrn_reflns_theta_max 62.646
_diffrn_reflns_theta_min 2.991
_exptl_absorpt_coefficient_mu 1.967
_exptl_absorpt_correction_T_max 0.7437
_exptl_absorpt_correction_T_min 0.5219
_exptl_absorpt_correction_type multi-scan
_exptl_absorpt_process_details
'CrysAlisPro 1.171.38.43 (Rigaku Oxford Diffraction, 2015) Empirical absorption correction using spherical harmonics, implemented in SCALE3 ABSPACK scaling algorithm.'
_exptl_crystal_colour colorless
_exptl_crystal_density_diffrn 1.525
_exptl_crystal_density_meas ?
_exptl_crystal_density_method 'not measured'
_exptl_crystal_description block
_exptl_crystal_F_000 1680
_exptl_crystal_size_max 0.380
_exptl_crystal_size_mid 0.320
_exptl_crystal_size_min 0.160
_refine_diff_density_max 0.869
_refine_diff_density_min -0.707
_refine_diff_density_rms 0.127
_refine_ls_extinction_method none
_refine_ls_goodness_of_fit_ref 1.233
_refine_ls_hydrogen_treatment 'all are isotropically refined where the geometrically included H-atoms are constrained'
_refine_ls_matrix_type full
_refine_ls_number_parameters 1079
_refine_ls_number_reflns 11277
_refine_ls_number_restraints 987
_refine_ls_restrained_S_all 1.184
_refine_ls_R_factor_all 0.1695
_refine_ls_R_factor_gt 0.1258
_refine_ls_shift/su_max 0.046
_refine_ls_shift/su_mean 0.001
_refine_ls_structure_factor_coef Fsqd
_refine_ls_weighting_details 'w=1/[\s^2^(Fo^2^)+(0.2000P)^2^] where P=(Fo^2^+2Fc^2^)/3'
_refine_ls_weighting_scheme calc
_refine_ls_wR_factor_gt 0.3365
_refine_ls_wR_factor_ref 0.4107
_reflns_Friedel_coverage 0.000
_reflns_number_gt 6326
_reflns_number_total 11277
_reflns_threshold_expression 'I > 2\s(I)'
_cod_data_source_file c8cc09022j2.cif
_cod_data_source_block hyt-170628
_cod_depositor_comments
;
The following automatic conversions were performed:

'_exptl_crystal_density_meas' value 'not measured' was changed to '?'
- the value is perceived as not measured.

Automatic conversion script
Id: cif_fix_values 4973 2017-02-22 13:04:09Z antanas 
;
_cod_database_code 7122862
_shelx_shelxl_version_number 2014/7
_shelx_space_group_comment
; 
The symmetry employed for this shelxl refinement is uniquely defined 
by the following loop, which should always be used as a source of 
symmetry information in preference to the above space-group names. 
They are only intended as comments. 
;
_shelx_estimated_absorpt_t_min 0.522
_shelx_estimated_absorpt_t_max 0.744

loop_
_space_group_symop_operation_xyz
'x, y, z'
'-x, -y, -z'

loop_
_atom_site_label
_atom_site_type_symbol
_atom_site_fract_x
_atom_site_fract_y
_atom_site_fract_z
_atom_site_U_iso_or_equiv
_atom_site_adp_type
_atom_site_occupancy
_atom_site_site_symmetry_order
_atom_site_calc_flag
_atom_site_refinement_flags_posn
_atom_site_refinement_flags_adp
_atom_site_refinement_flags_occupancy
_atom_site_disorder_assembly
_atom_site_disorder_group
P1 P 0.9112(2) 0.67420(19) 0.18082(6) 0.0606(6) Uani 1 1 d D . . . .
H1 H 0.858(8) 0.704(9) 0.215(2) 0.073 Uiso 1 1 d D U . . .
P2 P 0.6531(2) 0.66583(15) 0.30590(6) 0.0556(5) Uani 1 1 d D . . . .
H2 H 0.683(8) 0.610(8) 0.272(2) 0.067 Uiso 1 1 d D U . . .
Si1 Si 0.6569(2) 0.79066(18) 0.16055(7) 0.0581(6) Uani 1 1 d . . . . .
Si2 Si 0.6920(2) 0.91625(16) 0.24645(6) 0.0534(6) Uani 1 1 d . . . . .
O1 O 0.6898(6) 0.8184(4) 0.21096(17) 0.0596(13) Uani 1 1 d . . . . .
B1 B 0.6763(10) 0.5267(8) 0.0954(3) 0.058(2) Uani 1 1 d . . . . .
B2 B 0.8156(8) 0.9594(7) 0.3561(3) 0.0497(18) Uani 1 1 d . . . . .
C1 C 0.7704(8) 0.6683(6) 0.1523(2) 0.0538(17) Uani 1 1 d . . . . .
C2 C 0.7637(9) 0.5720(7) 0.1308(2) 0.062(2) Uani 1 1 d . . . . .
H2A H 0.8275 0.5158 0.1385 0.074 Uiso 1 1 calc R U . . .
C3 C 0.6822(12) 0.9310(8) 0.1181(3) 0.083(3) Uani 1 1 d . . . . .
H3A H 0.6250 0.9942 0.1250 0.124 Uiso 1 1 calc R U . . .
H3B H 0.6690 0.9131 0.0877 0.124 Uiso 1 1 calc R U . . .
H3C H 0.7657 0.9591 0.1192 0.124 Uiso 1 1 calc R U . . .
C4 C 0.5002(8) 0.7420(9) 0.1639(3) 0.072(2) Uani 1 1 d . . . . .
H4A H 0.4846 0.6840 0.1916 0.108 Uiso 1 1 calc R U . . .
H4B H 0.4847 0.7033 0.1375 0.108 Uiso 1 1 calc R U . . .
H4C H 0.4462 0.8123 0.1642 0.108 Uiso 1 1 calc R U . . .
C5 C 0.9924(8) 0.5291(6) 0.1830(3) 0.064(2) Uani 0.751(11) 1 d G U P A 2
C6 C 0.9610(8) 0.4332(7) 0.2169(3) 0.075(2) Uani 0.751(11) 1 d G U P A 2
H6A H 0.9082 0.4464 0.2418 0.089 Uiso 0.751(11) 1 calc R U P A 2
C7 C 1.0069(9) 0.3180(6) 0.2145(3) 0.086(3) Uani 0.751(11) 1 d G U P A 2
H7A H 0.9854 0.2525 0.2376 0.104 Uiso 0.751(11) 1 calc R U P A 2
C8 C 1.0842(9) 0.2986(6) 0.1781(3) 0.089(3) Uani 0.751(11) 1 d G U P A 2
H8A H 1.1156 0.2199 0.1764 0.106 Uiso 0.751(11) 1 calc R U P A 2
C9 C 1.1156(9) 0.3945(8) 0.1442(3) 0.087(3) Uani 0.751(11) 1 d G U P A 2
H9A H 1.1684 0.3813 0.1194 0.104 Uiso 0.751(11) 1 calc R U P A 2
C10 C 1.0697(9) 0.5097(6) 0.1467(3) 0.080(3) Uani 0.751(11) 1 d G U P A 2
H10A H 1.0912 0.5752 0.1235 0.096 Uiso 0.751(11) 1 calc R U P A 2
C5A C 0.994(3) 0.560(2) 0.1925(11) 0.079(4) Uani 0.249(11) 1 d G U P A 1
C6A C 0.965(3) 0.470(3) 0.2288(10) 0.081(4) Uani 0.249(11) 1 d G U P A 1
H6AA H 0.8989 0.4812 0.2494 0.097 Uiso 0.249(11) 1 calc R U P A 1
C7A C 1.033(3) 0.364(2) 0.2350(9) 0.079(4) Uani 0.249(11) 1 d G U P A 1
H7AA H 1.0131 0.3020 0.2598 0.094 Uiso 0.249(11) 1 calc R U P A 1
C8A C 1.130(2) 0.348(2) 0.2048(10) 0.081(4) Uani 0.249(11) 1 d G U P A 1
H8AA H 1.1762 0.2748 0.2090 0.098 Uiso 0.249(11) 1 calc R U P A 1
C9A C 1.159(2) 0.438(3) 0.1685(9) 0.084(4) Uiso 0.249(11) 1 d G U P A 1
H9AA H 1.2250 0.4268 0.1479 0.101 Uiso 0.249(11) 1 calc R U P A 1
C10A C 1.091(3) 0.544(2) 0.1624(9) 0.080(4) Uiso 0.249(11) 1 d G U P A 1
H10B H 1.1108 0.6060 0.1376 0.096 Uiso 0.249(11) 1 calc R U P A 1
C11 C 1.0129(8) 0.7955(7) 0.1545(3) 0.0590(18) Uani 1 1 d . . . . .
C12 C 1.0934(12) 0.8394(9) 0.1807(3) 0.080(3) Uani 1 1 d . . . . .
H12A H 1.0922 0.8127 0.2124 0.096 Uiso 1 1 calc R U . . .
C13 C 1.1751(12) 0.9220(9) 0.1604(3) 0.083(3) Uani 1 1 d . . . . .
H13A H 1.2328 0.9537 0.1779 0.099 Uiso 1 1 calc R U . . .
C14 C 1.1755(10) 0.9614(8) 0.1135(3) 0.072(2) Uani 1 1 d . . . . .
H14A H 1.2338 1.0187 0.0993 0.087 Uiso 1 1 calc R U . . .
C15 C 1.0907(9) 0.9162(8) 0.0882(3) 0.070(2) Uani 1 1 d . . . . .
H15A H 1.0901 0.9440 0.0566 0.084 Uiso 1 1 calc R U . . .
C16 C 1.0074(9) 0.8319(7) 0.1082(3) 0.066(2) Uani 1 1 d . . . . .
H16A H 0.9488 0.7999 0.0911 0.080 Uiso 1 1 calc R U . . .
C17 C 0.5645(9) 0.4359(6) 0.1235(2) 0.061(2) Uani 1 1 d . . . . .
C18 C 0.5451(9) 0.4083(6) 0.1697(3) 0.064(2) Uani 1 1 d . . . . .
C19 C 0.4631(10) 0.3213(7) 0.1909(3) 0.069(2) Uani 1 1 d . . . . .
C20 C 0.4050(10) 0.2542(7) 0.1657(3) 0.070(2) Uani 1 1 d . . . . .
C21 C 0.4149(11) 0.2799(7) 0.1189(3) 0.074(3) Uani 1 1 d . . . . .
C22 C 0.4936(9) 0.3694(7) 0.0997(3) 0.062(2) Uani 1 1 d . . . . .
C23 C 0.6225(9) 0.6421(7) 0.0621(3) 0.061(2) Uani 1 1 d . . . . .
C24 C 0.5010(10) 0.6739(7) 0.0541(3) 0.067(2) Uani 1 1 d . . . . .
C25 C 0.4706(12) 0.7742(9) 0.0219(3) 0.081(3) Uani 1 1 d . . . . .
C26 C 0.5533(15) 0.8448(8) -0.0022(3) 0.095(4) Uani 1 1 d . . . . .
C27 C 0.6727(14) 0.8190(8) 0.0057(3) 0.088(4) Uani 1 1 d . . . . .
C28 C 0.7042(10) 0.7212(7) 0.0372(3) 0.068(2) Uani 1 1 d . . . . .
C29 C 0.7571(9) 0.4320(7) 0.0692(3) 0.064(2) Uani 1 1 d . . . . .
C30 C 0.7846(9) 0.4378(8) 0.0232(3) 0.066(2) Uani 1 1 d . . . . .
C31 C 0.8584(11) 0.3556(10) 0.0044(3) 0.078(3) Uani 1 1 d . . . . .
C32 C 0.9002(12) 0.2580(10) 0.0305(4) 0.089(3) Uani 1 1 d . . . . .
C33 C 0.8751(10) 0.2471(8) 0.0764(3) 0.075(3) Uani 1 1 d . . . . .
C34 C 0.8125(8) 0.3314(7) 0.0945(3) 0.061(2) Uani 1 1 d . . . . .
C41 C 0.7156(8) 0.8154(6) 0.3024(2) 0.0556(18) Uani 1 1 d . . . . .
C42 C 0.7676(7) 0.8356(6) 0.3400(2) 0.0509(16) Uani 1 1 d . . . . .
H42A H 0.7789 0.7646 0.3614 0.061 Uiso 1 1 calc R U . . .
C43 C 0.8195(9) 1.0244(7) 0.2269(3) 0.062(2) Uani 1 1 d . . . . .
H43A H 0.8231 1.0840 0.2475 0.094 Uiso 1 1 calc R U . . .
H43B H 0.8966 0.9797 0.2267 0.094 Uiso 1 1 calc R U . . .
H43C H 0.8055 1.0660 0.1963 0.094 Uiso 1 1 calc R U . . .
C44 C 0.5380(9) 0.9921(8) 0.2473(3) 0.068(2) Uani 1 1 d . . . . .
H44A H 0.5167 1.0233 0.2163 0.102 Uiso 1 1 calc R U . . .
H44B H 0.5404 1.0591 0.2647 0.102 Uiso 1 1 calc R U . . .
H44C H 0.4769 0.9332 0.2614 0.102 Uiso 1 1 calc R U . . .
C45 C 0.7161(9) 0.5571(6) 0.3494(2) 0.060(2) Uani 1 1 d . . . . .
C46 C 0.8423(9) 0.5392(7) 0.3470(3) 0.069(2) Uani 1 1 d . . . . .
H46A H 0.8916 0.5864 0.3240 0.082 Uiso 1 1 calc R U . . .
C47 C 0.8946(11) 0.4525(9) 0.3783(4) 0.083(3) Uani 1 1 d . . . . .
H47A H 0.9802 0.4403 0.3777 0.099 Uiso 1 1 calc R U . . .
C48 C 0.8181(12) 0.3829(8) 0.4108(3) 0.081(3) Uani 1 1 d . . . . .
H48A H 0.8527 0.3223 0.4324 0.097 Uiso 1 1 calc R U . . .
C49 C 0.6961(11) 0.4000(8) 0.4123(3) 0.074(2) Uani 1 1 d . . . . .
H49A H 0.6464 0.3500 0.4344 0.089 Uiso 1 1 calc R U . . .
C50 C 0.6423(10) 0.4900(7) 0.3819(2) 0.066(2) Uani 1 1 d . . . . .
H50A H 0.5571 0.5044 0.3837 0.079 Uiso 1 1 calc R U . . .
C51 C 0.4907(8) 0.6632(7) 0.3129(3) 0.0605(19) Uani 1 1 d . . . . .
C52 C 0.4255(11) 0.5891(8) 0.2906(4) 0.080(3) Uani 1 1 d . . . . .
H52A H 0.4657 0.5423 0.2704 0.096 Uiso 1 1 calc R U . . .
C53 C 0.2968(10) 0.5834(9) 0.2982(5) 0.089(3) Uani 1 1 d . . . . .
H53A H 0.2499 0.5325 0.2833 0.107 Uiso 1 1 calc R U . . .
C54 C 0.2414(11) 0.6526(9) 0.3275(5) 0.090(3) Uani 1 1 d . . . . .
H54A H 0.1555 0.6482 0.3327 0.108 Uiso 1 1 calc R U . . .
C55 C 0.3053(11) 0.7272(10) 0.3493(4) 0.089(3) Uani 1 1 d . . . . .
H55A H 0.2648 0.7748 0.3691 0.107 Uiso 1 1 calc R U . . .
C56 C 0.4307(10) 0.7325(8) 0.3419(3) 0.075(2) Uani 1 1 d . . . . .
H56A H 0.4763 0.7842 0.3570 0.090 Uiso 1 1 calc R U . . .
C57 C 0.7134(8) 1.0645(6) 0.3462(2) 0.0534(18) Uani 1 1 d . . . . .
C58 C 0.7184(7) 1.1783(6) 0.3215(2) 0.0496(16) Uani 1 1 d . . . . .
C59 C 0.6262(8) 1.2610(7) 0.3160(3) 0.0575(19) Uani 1 1 d . . . . .
C60 C 0.5149(8) 1.2294(7) 0.3372(3) 0.059(2) Uani 1 1 d . . . . .
C61 C 0.5008(8) 1.1133(7) 0.3619(3) 0.0559(18) Uani 1 1 d . . . . .
C62 C 0.5957(8) 1.0353(6) 0.3665(2) 0.0524(17) Uani 1 1 d . . . . .
C63 C 0.9566(7) 1.0021(6) 0.3336(2) 0.0515(17) Uani 1 1 d . . . . .
C64 C 1.0058(8) 1.1056(6) 0.3467(3) 0.0552(18) Uani 1 1 d . . . . .
C65 C 1.1254(7) 1.1476(7) 0.3316(3) 0.0550(18) Uani 1 1 d . . . . .
C66 C 1.1888(7) 1.0846(7) 0.3046(3) 0.0582(19) Uani 1 1 d . . . . .
C67 C 1.1518(7) 0.9803(7) 0.2912(2) 0.0543(17) Uani 1 1 d . . . . .
C68 C 1.0288(7) 0.9422(6) 0.3064(2) 0.0518(17) Uani 1 1 d . . . . .
C69 C 0.8463(8) 0.9248(7) 0.4108(2) 0.0568(19) Uani 1 1 d . . . . .
C70 C 0.9269(8) 0.8283(8) 0.4239(3) 0.062(2) Uani 1 1 d . . . . .
C71 C 0.9580(10) 0.7963(8) 0.4681(3) 0.074(3) Uani 1 1 d . . . . .
C72 C 0.9150(10) 0.8553(9) 0.5009(3) 0.076(3) Uani 1 1 d . . . . .
C73 C 0.8380(8) 0.9518(8) 0.4900(3) 0.065(2) Uani 1 1 d . . . . .
C74 C 0.8056(9) 0.9825(7) 0.4456(3) 0.0600(20) Uani 1 1 d . . . . .
F18 F 0.6064(5) 0.4668(5) 0.19809(15) 0.0734(13) Uani 1 1 d . . . . .
F19 F 0.4509(7) 0.3001(5) 0.23663(17) 0.0888(17) Uani 1 1 d . . . . .
F20 F 0.3292(6) 0.1660(4) 0.1853(2) 0.0836(16) Uani 1 1 d . . . . .
F21 F 0.3523(7) 0.2182(5) 0.09381(19) 0.0883(17) Uani 1 1 d . . . . .
F22 F 0.5049(5) 0.3884(5) 0.05364(15) 0.0746(14) Uani 1 1 d . . . . .
F24 F 0.4087(5) 0.6101(4) 0.07597(17) 0.0729(13) Uani 1 1 d . . . . .
F25 F 0.3494(7) 0.7988(5) 0.0158(2) 0.0938(19) Uani 1 1 d . . . . .
F26 F 0.5262(8) 0.9362(5) -0.03414(19) 0.098(2) Uani 1 1 d . . . . .
F27 F 0.7623(7) 0.8877(5) -0.01797(19) 0.097(2) Uani 1 1 d . . . . .
F28 F 0.8259(6) 0.6989(5) 0.04223(16) 0.0781(15) Uani 1 1 d . . . . .
F30 F 0.7350(6) 0.5278(5) -0.00682(16) 0.0824(16) Uani 1 1 d . . . . .
F31 F 0.8779(7) 0.3702(6) -0.0410(2) 0.102(2) Uani 1 1 d . . . . .
F32 F 0.9676(7) 0.1757(6) 0.0127(3) 0.108(2) Uani 1 1 d . . . . .
F33 F 0.9260(7) 0.1515(5) 0.1040(2) 0.0929(18) Uani 1 1 d . . . . .
F34 F 0.7878(6) 0.3099(4) 0.14018(17) 0.0751(14) Uani 1 1 d . . . . .
F58 F 0.8248(5) 1.2194(4) 0.29839(14) 0.0616(11) Uani 1 1 d . . . . .
F59 F 0.6420(4) 1.3699(3) 0.29108(15) 0.0594(11) Uani 1 1 d . . . . .
F60 F 0.4212(5) 1.3085(4) 0.33342(18) 0.0709(13) Uani 1 1 d . . . . .
F61 F 0.3909(5) 1.0804(4) 0.38189(17) 0.0717(13) Uani 1 1 d . . . . .
F62 F 0.5780(5) 0.9294(4) 0.39215(15) 0.0608(11) Uani 1 1 d . . . . .
F64 F 0.9461(4) 1.1680(4) 0.37424(14) 0.0587(11) Uani 1 1 d . . . . .
F65 F 1.1637(5) 1.2478(4) 0.34472(18) 0.0732(13) Uani 1 1 d . . . . .
F66 F 1.3069(5) 1.1247(5) 0.28937(18) 0.0756(13) Uani 1 1 d . . . . .
F67 F 1.2168(5) 0.9211(4) 0.26472(16) 0.0691(12) Uani 1 1 d . . . . .
F68 F 0.9969(5) 0.8405(4) 0.29265(15) 0.0626(11) Uani 1 1 d . . . . .
F70 F 0.9739(6) 0.7649(5) 0.39358(16) 0.0745(14) Uani 1 1 d . . . . .
F71 F 1.0362(7) 0.7008(6) 0.4786(2) 0.104(2) Uani 1 1 d . . . . .
F72 F 0.9473(6) 0.8260(6) 0.54463(18) 0.0950(19) Uani 1 1 d . . . . .
F73 F 0.7943(6) 1.0160(6) 0.52200(17) 0.0868(16) Uani 1 1 d . . . . .
F74 F 0.7325(5) 1.0829(4) 0.43805(15) 0.0716(13) Uani 1 1 d . . . . .
C81 C 0.286(3) 0.377(3) 0.4675(9) 0.141(5) Uani 0.382(14) 1 d G U P B 2
C82 C 0.297(3) 0.372(2) 0.5137(9) 0.138(5) Uani 0.382(14) 1 d G U P B 2
H82A H 0.2451 0.4206 0.5300 0.165 Uiso 0.382(14) 1 calc R U P B 2
C83 C 0.383(3) 0.297(3) 0.5362(7) 0.141(5) Uani 0.382(14) 1 d G U P B 2
H83A H 0.3906 0.2940 0.5678 0.169 Uiso 0.382(14) 1 calc R U P B 2
C84 C 0.459(3) 0.226(3) 0.5124(9) 0.141(5) Uani 0.382(14) 1 d G U P B 2
H84A H 0.5183 0.1749 0.5277 0.169 Uiso 0.382(14) 1 calc R U P B 2
C85 C 0.449(3) 0.231(3) 0.4661(9) 0.141(5) Uani 0.382(14) 1 d G U P B 2
H85A H 0.5004 0.1824 0.4498 0.169 Uiso 0.382(14) 1 calc R U P B 2
C86 C 0.362(3) 0.306(3) 0.4436(7) 0.138(5) Uani 0.382(14) 1 d G U P B 2
H86A H 0.3549 0.3090 0.4120 0.166 Uiso 0.382(14) 1 calc R U P B 2
C87 C 0.211(6) 0.443(4) 0.4627(17) 0.141(5) Uani 0.382(14) 1 d . U P B 2
H87A H 0.1906 0.4567 0.4308 0.212 Uiso 0.382(14) 1 calc R U P B 2
H87B H 0.1391 0.4103 0.4814 0.212 Uiso 0.382(14) 1 calc R U P B 2
H87C H 0.2347 0.5190 0.4716 0.212 Uiso 0.382(14) 1 calc R U P B 2
C81A C 0.3548(18) 0.3716(14) 0.4713(6) 0.138(5) Uani 0.618(14) 1 d G U P B 1
C82A C 0.425(2) 0.4015(11) 0.5052(6) 0.141(5) Uani 0.618(14) 1 d G U P B 1
H82B H 0.4157 0.4788 0.5144 0.169 Uiso 0.618(14) 1 calc R U P B 1
C83A C 0.508(2) 0.3185(16) 0.5257(6) 0.143(5) Uani 0.618(14) 1 d G U P B 1
H83B H 0.5556 0.3390 0.5489 0.171 Uiso 0.618(14) 1 calc R U P B 1
C84A C 0.5211(19) 0.2055(14) 0.5122(6) 0.139(5) Uani 0.618(14) 1 d G U P B 1
H84B H 0.5779 0.1488 0.5262 0.166 Uiso 0.618(14) 1 calc R U P B 1
C85A C 0.451(2) 0.1756(12) 0.4783(6) 0.137(5) Uani 0.618(14) 1 d G U P B 1
H85B H 0.4602 0.0983 0.4691 0.164 Uiso 0.618(14) 1 calc R U P B 1
C86A C 0.3680(18) 0.2586(15) 0.4578(6) 0.137(5) Uani 0.618(14) 1 d G U P B 1
H86B H 0.3202 0.2381 0.4346 0.164 Uiso 0.618(14) 1 calc R U P B 1
C87A C 0.252(4) 0.451(3) 0.4434(10) 0.144(5) Uani 0.618(14) 1 d . U P B 1
H87D H 0.2189 0.4041 0.4217 0.216 Uiso 0.618(14) 1 calc R U P B 1
H87E H 0.1859 0.4699 0.4645 0.216 Uiso 0.618(14) 1 calc R U P B 1
H87F H 0.2875 0.5258 0.4272 0.216 Uiso 0.618(14) 1 calc R U P B 1

loop_
_atom_site_aniso_label
_atom_site_aniso_U_11
_atom_site_aniso_U_22
_atom_site_aniso_U_33
_atom_site_aniso_U_23
_atom_site_aniso_U_13
_atom_site_aniso_U_12
P1 0.0844(14) 0.0552(11) 0.0429(9) -0.0049(8) -0.0183(9) -0.0059(10)
P2 0.0888(14) 0.0357(9) 0.0442(9) -0.0073(7) -0.0182(9) -0.0034(9)
Si1 0.0907(15) 0.0421(10) 0.0448(10) -0.0118(8) -0.0216(10) 0.0056(10)
Si2 0.0876(14) 0.0345(9) 0.0398(9) -0.0073(7) -0.0157(9) 0.0015(9)
O1 0.095(4) 0.039(2) 0.047(3) -0.007(2) -0.020(3) 0.001(2)
B1 0.090(6) 0.040(4) 0.047(4) -0.011(3) -0.012(4) -0.004(4)
B2 0.068(5) 0.043(4) 0.039(4) -0.005(3) -0.015(3) -0.006(4)
C1 0.076(5) 0.037(3) 0.051(4) -0.008(3) -0.023(4) -0.003(3)
C2 0.101(6) 0.040(4) 0.042(4) -0.003(3) -0.008(4) 0.000(4)
C3 0.140(9) 0.061(5) 0.047(4) -0.006(4) -0.010(5) 0.020(5)
C4 0.074(5) 0.079(6) 0.072(5) -0.032(5) -0.025(4) 0.023(5)
C5 0.063(4) 0.058(4) 0.071(4) -0.004(3) -0.022(4) 0.004(4)
C6 0.088(5) 0.059(4) 0.076(5) -0.002(4) -0.019(4) 0.004(4)
C7 0.099(5) 0.062(4) 0.094(5) 0.001(4) -0.012(4) 0.010(4)
C8 0.090(5) 0.068(4) 0.105(5) -0.003(4) -0.013(4) 0.019(4)
C9 0.089(5) 0.073(4) 0.096(5) -0.007(4) -0.006(4) 0.020(4)
C10 0.093(5) 0.064(4) 0.082(5) -0.009(4) -0.007(4) 0.007(4)
C5A 0.083(6) 0.068(6) 0.084(7) -0.004(5) -0.015(6) 0.009(6)
C6A 0.087(6) 0.067(6) 0.085(6) -0.003(5) -0.011(6) 0.012(5)
C7A 0.082(6) 0.066(6) 0.086(6) -0.003(6) -0.009(5) 0.008(6)
C8A 0.083(6) 0.070(6) 0.088(7) -0.002(6) -0.008(6) 0.011(6)
C11 0.081(5) 0.049(4) 0.048(4) -0.007(3) -0.009(4) -0.003(4)
C12 0.133(9) 0.062(5) 0.047(4) -0.013(4) -0.011(5) -0.010(6)
C13 0.131(9) 0.060(5) 0.061(5) -0.018(4) -0.013(5) -0.012(6)
C14 0.094(6) 0.064(5) 0.060(5) -0.011(4) -0.010(4) -0.022(5)
C15 0.090(6) 0.056(4) 0.064(5) -0.004(4) -0.020(4) -0.019(4)
C16 0.096(6) 0.053(4) 0.051(4) -0.006(3) -0.012(4) -0.004(4)
C17 0.103(6) 0.036(3) 0.043(4) -0.008(3) -0.005(4) 0.002(4)
C18 0.108(6) 0.033(3) 0.050(4) -0.001(3) -0.013(4) -0.018(4)
C19 0.113(7) 0.047(4) 0.046(4) -0.001(3) -0.011(4) 0.001(4)
C20 0.111(7) 0.037(4) 0.061(5) 0.005(3) -0.015(5) 0.004(4)
C21 0.120(8) 0.038(4) 0.067(5) -0.013(4) -0.019(5) -0.008(4)
C22 0.093(6) 0.046(4) 0.050(4) -0.014(3) -0.014(4) 0.006(4)
C23 0.097(6) 0.042(4) 0.048(4) -0.013(3) -0.021(4) -0.011(4)
C24 0.107(7) 0.044(4) 0.052(4) -0.012(3) -0.024(5) -0.007(4)
C25 0.134(9) 0.053(5) 0.061(5) -0.015(5) -0.051(6) 0.021(6)
C26 0.199(14) 0.038(4) 0.052(5) 0.002(4) -0.061(7) 0.002(6)
C27 0.171(12) 0.052(5) 0.042(4) -0.004(4) -0.028(6) -0.023(6)
C28 0.117(8) 0.046(4) 0.044(4) -0.012(3) -0.016(4) 0.000(4)
C29 0.096(6) 0.042(4) 0.054(4) -0.007(3) -0.011(4) -0.010(4)
C30 0.089(6) 0.061(5) 0.053(4) -0.020(4) -0.007(4) -0.009(4)
C31 0.104(7) 0.080(6) 0.055(5) -0.027(5) 0.005(5) -0.024(6)
C32 0.121(9) 0.069(6) 0.086(7) -0.038(6) 0.006(6) 0.000(6)
C33 0.095(6) 0.052(5) 0.078(6) -0.019(4) 0.017(5) -0.012(5)
C34 0.073(5) 0.048(4) 0.065(5) -0.014(4) -0.005(4) -0.012(4)
C41 0.090(5) 0.036(3) 0.043(4) -0.011(3) -0.011(4) 0.001(3)
C42 0.073(5) 0.034(3) 0.045(3) -0.004(3) -0.010(3) 0.008(3)
C43 0.090(6) 0.047(4) 0.049(4) -0.002(3) -0.011(4) -0.007(4)
C44 0.089(6) 0.059(5) 0.058(4) -0.012(4) -0.020(4) 0.016(4)
C45 0.097(6) 0.039(4) 0.047(4) -0.014(3) -0.021(4) -0.003(4)
C46 0.086(6) 0.040(4) 0.078(5) -0.002(4) -0.017(5) 0.006(4)
C47 0.109(8) 0.060(5) 0.083(6) -0.012(5) -0.036(6) 0.017(5)
C48 0.126(9) 0.048(5) 0.071(5) -0.010(4) -0.031(6) 0.028(5)
C49 0.106(8) 0.051(4) 0.065(5) -0.006(4) -0.016(5) 0.005(5)
C50 0.111(7) 0.043(4) 0.042(4) -0.001(3) -0.005(4) 0.001(4)
C51 0.076(5) 0.038(3) 0.066(5) 0.002(3) -0.015(4) -0.009(3)
C52 0.103(7) 0.053(5) 0.087(6) -0.007(4) -0.032(6) -0.002(5)
C53 0.077(6) 0.062(5) 0.129(9) -0.003(6) -0.037(6) -0.015(5)
C54 0.080(6) 0.061(5) 0.122(9) 0.007(6) -0.010(6) -0.006(5)
C55 0.087(7) 0.074(6) 0.101(8) 0.002(6) -0.006(6) 0.021(6)
C56 0.098(7) 0.055(5) 0.069(5) -0.001(4) -0.010(5) 0.011(5)
C57 0.079(5) 0.041(4) 0.043(3) -0.012(3) -0.017(3) 0.001(3)
C58 0.073(5) 0.032(3) 0.046(3) -0.013(3) -0.011(3) -0.003(3)
C59 0.087(5) 0.039(4) 0.050(4) -0.017(3) -0.008(4) 0.003(4)
C60 0.078(5) 0.050(4) 0.054(4) -0.022(3) -0.015(4) 0.025(4)
C61 0.070(5) 0.043(4) 0.060(4) -0.023(3) -0.001(4) 0.000(4)
C62 0.072(5) 0.041(4) 0.047(4) -0.014(3) -0.014(3) 0.003(3)
C63 0.073(5) 0.040(3) 0.045(3) -0.009(3) -0.021(3) 0.001(3)
C64 0.074(5) 0.039(3) 0.054(4) -0.004(3) -0.020(4) -0.001(3)
C65 0.056(4) 0.051(4) 0.063(4) -0.016(3) -0.026(3) -0.005(3)
C66 0.055(4) 0.053(4) 0.068(4) -0.008(4) -0.019(4) -0.017(4)
C67 0.064(4) 0.052(4) 0.048(4) -0.009(3) -0.016(3) -0.001(3)
C68 0.067(4) 0.042(4) 0.048(4) -0.005(3) -0.022(3) -0.004(3)
C69 0.084(5) 0.042(4) 0.044(4) -0.002(3) -0.020(4) 0.006(4)
C70 0.075(5) 0.060(5) 0.053(4) -0.010(4) -0.024(4) 0.014(4)
C71 0.098(7) 0.062(5) 0.064(5) -0.005(4) -0.039(5) 0.009(5)
C72 0.112(7) 0.072(5) 0.042(4) 0.002(4) -0.030(4) 0.009(5)
C73 0.079(5) 0.071(5) 0.049(4) -0.018(4) -0.015(4) -0.005(4)
C74 0.092(6) 0.047(4) 0.043(4) -0.011(3) -0.015(4) 0.005(4)
F18 0.105(4) 0.067(3) 0.050(2) -0.010(2) -0.020(2) -0.023(3)
F19 0.133(5) 0.078(3) 0.052(3) 0.008(2) -0.016(3) -0.028(3)
F20 0.111(4) 0.050(3) 0.088(3) 0.005(2) -0.025(3) -0.023(3)
F21 0.129(5) 0.066(3) 0.076(3) -0.024(3) -0.024(3) -0.021(3)
F22 0.113(4) 0.066(3) 0.050(2) -0.019(2) -0.015(2) -0.015(3)
F24 0.094(4) 0.059(3) 0.069(3) -0.015(2) -0.023(3) 0.001(3)
F25 0.129(5) 0.071(3) 0.086(4) -0.015(3) -0.046(4) 0.023(3)
F26 0.172(6) 0.058(3) 0.063(3) 0.003(2) -0.037(4) 0.010(3)
F27 0.150(6) 0.070(3) 0.065(3) 0.019(3) -0.021(3) -0.040(4)
F28 0.117(4) 0.065(3) 0.052(2) -0.004(2) -0.016(3) -0.019(3)
F30 0.120(4) 0.081(3) 0.049(2) -0.019(2) -0.017(3) 0.011(3)
F31 0.145(6) 0.103(4) 0.062(3) -0.033(3) 0.011(3) 0.005(4)
F32 0.137(6) 0.085(4) 0.108(5) -0.046(4) 0.023(4) 0.020(4)
F33 0.120(5) 0.051(3) 0.103(4) -0.004(3) 0.001(4) 0.025(3)
F34 0.107(4) 0.056(3) 0.061(3) -0.007(2) 0.000(3) 0.011(3)
F58 0.091(3) 0.042(2) 0.053(2) -0.0073(18) -0.013(2) 0.001(2)
F59 0.082(3) 0.0324(19) 0.064(2) -0.0039(17) -0.020(2) -0.0012(18)
F60 0.087(3) 0.050(2) 0.078(3) -0.015(2) -0.023(3) 0.015(2)
F61 0.087(3) 0.059(3) 0.070(3) -0.010(2) -0.004(2) 0.006(2)
F62 0.082(3) 0.046(2) 0.054(2) -0.0057(18) -0.010(2) 0.000(2)
F64 0.077(3) 0.049(2) 0.055(2) -0.0218(19) -0.012(2) 0.001(2)
F65 0.090(3) 0.059(3) 0.076(3) -0.024(2) -0.011(3) -0.014(2)
F66 0.090(3) 0.072(3) 0.069(3) -0.019(2) -0.013(3) -0.008(3)
F67 0.089(3) 0.067(3) 0.057(2) -0.025(2) -0.010(2) 0.003(2)
F68 0.083(3) 0.051(2) 0.058(2) -0.0227(19) -0.010(2) 0.001(2)
F70 0.106(4) 0.063(3) 0.058(3) -0.014(2) -0.022(3) 0.022(3)
F71 0.135(6) 0.102(4) 0.074(3) -0.002(3) -0.044(4) 0.041(4)
F72 0.122(5) 0.112(4) 0.053(3) -0.005(3) -0.038(3) -0.004(4)
F73 0.123(4) 0.095(4) 0.048(2) -0.028(3) -0.009(3) -0.005(3)
F74 0.105(4) 0.064(3) 0.051(2) -0.023(2) -0.009(2) 0.005(3)
C81 0.213(13) 0.098(7) 0.106(7) -0.016(6) 0.025(8) 0.004(8)
C82 0.212(13) 0.096(7) 0.103(7) -0.018(6) 0.025(8) 0.001(8)
C83 0.216(13) 0.097(8) 0.105(7) -0.015(6) 0.026(8) 0.004(8)
C84 0.214(13) 0.098(7) 0.106(7) -0.013(6) 0.027(8) 0.004(8)
C85 0.214(13) 0.099(8) 0.107(7) -0.018(7) 0.026(8) 0.003(8)
C86 0.212(13) 0.098(8) 0.102(7) -0.017(6) 0.028(8) 0.004(8)
C87 0.215(13) 0.097(7) 0.108(8) -0.015(7) 0.028(8) 0.006(8)
C81A 0.211(13) 0.095(7) 0.104(7) -0.015(6) 0.027(8) 0.012(8)
C82A 0.217(13) 0.095(7) 0.107(7) -0.018(6) 0.026(8) 0.006(7)
C83A 0.217(13) 0.103(7) 0.105(7) -0.015(6) 0.023(8) 0.004(8)
C84A 0.211(13) 0.097(7) 0.102(7) -0.009(6) 0.030(8) 0.007(8)
C85A 0.211(13) 0.091(7) 0.103(7) -0.012(6) 0.030(8) 0.005(8)
C86A 0.210(13) 0.094(7) 0.103(7) -0.017(6) 0.030(8) 0.008(8)
C87A 0.216(13) 0.102(7) 0.108(8) -0.008(6) 0.027(8) 0.008(8)

loop_
_atom_type_symbol
_atom_type_description
_atom_type_scat_dispersion_real
_atom_type_scat_dispersion_imag
_atom_type_scat_source
C C 0.0181 0.0091 'International Tables Vol C Tables 4.2.6.8 and 6.1.1.4'
H H 0.0000 0.0000 'International Tables Vol C Tables 4.2.6.8 and 6.1.1.4'
B B 0.0090 0.0039 'International Tables Vol C Tables 4.2.6.8 and 6.1.1.4'
N N 0.0311 0.0180 'International Tables Vol C Tables 4.2.6.8 and 6.1.1.4'
F F 0.0727 0.0534 'International Tables Vol C Tables 4.2.6.8 and 6.1.1.4'
Si Si 0.2541 0.3302 'International Tables Vol C Tables 4.2.6.8 and 6.1.1.4'
P P 0.2955 0.4335 'International Tables Vol C Tables 4.2.6.8 and 6.1.1.4'
O O 0.0492 0.0322 'International Tables Vol C Tables 4.2.6.8 and 6.1.1.4'

loop_
_geom_angle_atom_site_label_1
_geom_angle_atom_site_label_2
_geom_angle_atom_site_label_3
_geom_angle
C5A P1 C1 122.1(14)
C5A P1 C11 105.6(12)
C1 P1 C11 113.9(4)
C1 P1 C5 109.8(4)
C11 P1 C5 108.8(4)
C5A P1 H1 112(5)
C1 P1 H1 93(4)
C11 P1 H1 109(5)
C5 P1 H1 122(5)
C51 P2 C45 109.3(4)
C51 P2 C41 113.1(4)
C45 P2 C41 113.3(4)
C51 P2 H2 107(4)
C45 P2 H2 97(4)
C41 P2 H2 116(4)
O1 Si1 C4 107.8(4)
O1 Si1 C3 109.2(4)
C4 Si1 C3 111.7(5)
O1 Si1 C1 101.0(3)
C4 Si1 C1 114.1(4)
C3 Si1 C1 112.3(4)
O1 Si2 C43 107.6(4)
O1 Si2 C44 107.8(4)
C43 Si2 C44 113.3(4)
O1 Si2 C41 102.5(3)
C43 Si2 C41 114.4(4)
C44 Si2 C41 110.4(4)
Si2 O1 Si1 147.9(3)
C2 B1 C23 110.3(6)
C2 B1 C29 106.6(8)
C23 B1 C29 114.3(7)
C2 B1 C17 110.4(6)
C23 B1 C17 112.6(8)
C29 B1 C17 102.4(6)
C57 B2 C42 109.1(6)
C57 B2 C69 113.6(6)
C42 B2 C69 107.3(6)
C57 B2 C63 113.5(6)
C42 B2 C63 113.2(6)
C69 B2 C63 99.8(6)
C2 C1 P1 113.3(6)
C2 C1 Si1 131.3(7)
P1 C1 Si1 115.3(4)
C1 C2 B1 137.0(8)
C1 C2 H2A 111.5
B1 C2 H2A 111.5
Si1 C3 H3A 109.5
Si1 C3 H3B 109.5
H3A C3 H3B 109.5
Si1 C3 H3C 109.5
H3A C3 H3C 109.5
H3B C3 H3C 109.5
Si1 C4 H4A 109.5
Si1 C4 H4B 109.5
H4A C4 H4B 109.5
Si1 C4 H4C 109.5
H4A C4 H4C 109.5
H4B C4 H4C 109.5
C6 C5 C10 120.0
C6 C5 P1 119.8(4)
C10 C5 P1 119.3(4)
C7 C6 C5 120.0
C7 C6 H6A 120.0
C5 C6 H6A 120.0
C6 C7 C8 120.0
C6 C7 H7A 120.0
C8 C7 H7A 120.0
C9 C8 C7 120.0
C9 C8 H8A 120.0
C7 C8 H8A 120.0
C8 C9 C10 120.0
C8 C9 H9A 120.0
C10 C9 H9A 120.0
C9 C10 C5 120.0
C9 C10 H10A 120.0
C5 C10 H10A 120.0
C6A C5A C10A 120.0
C6A C5A P1 121.7(17)
C10A C5A P1 117.9(17)
C5A C6A C7A 120.0
C5A C6A H6AA 120.0
C7A C6A H6AA 120.0
C6A C7A C8A 120.0
C6A C7A H7AA 120.0
C8A C7A H7AA 120.0
C9A C8A C7A 120.0
C9A C8A H8AA 120.0
C7A C8A H8AA 120.0
C8A C9A C10A 120.0
C8A C9A H9AA 120.0
C10A C9A H9AA 120.0
C9A C10A C5A 120.0
C9A C10A H10B 120.0
C5A C10A H10B 120.0
C12 C11 C16 124.2(9)
C12 C11 P1 118.4(6)
C16 C11 P1 117.3(6)
C13 C12 C11 118.1(8)
C13 C12 H12A 120.9
C11 C12 H12A 120.9
C12 C13 C14 120.4(9)
C12 C13 H13A 119.8
C14 C13 H13A 119.8
C15 C14 C13 119.7(9)
C15 C14 H14A 120.2
C13 C14 H14A 120.2
C16 C15 C14 120.8(9)
C16 C15 H15A 119.6
C14 C15 H15A 119.6
C15 C16 C11 116.7(8)
C15 C16 H16A 121.6
C11 C16 H16A 121.6
C18 C17 C22 113.6(8)
C18 C17 B1 126.3(8)
C22 C17 B1 119.6(7)
F18 C18 C17 121.0(8)
F18 C18 C19 115.2(7)
C17 C18 C19 123.8(8)
C20 C19 F19 121.3(8)
C20 C19 C18 119.0(8)
F19 C19 C18 119.4(8)
C19 C20 F20 120.5(8)
C19 C20 C21 120.6(9)
F20 C20 C21 118.8(8)
F21 C21 C22 121.4(8)
F21 C21 C20 120.9(9)
C22 C21 C20 117.8(8)
F22 C22 C21 116.0(7)
F22 C22 C17 119.0(8)
C21 C22 C17 124.9(8)
C28 C23 C24 113.1(8)
C28 C23 B1 117.9(9)
C24 C23 B1 129.0(8)
F24 C24 C23 121.9(7)
F24 C24 C25 116.7(10)
C23 C24 C25 121.4(10)
C26 C25 F25 119.3(9)
C26 C25 C24 122.8(11)
F25 C25 C24 117.9(11)
C25 C26 F26 123.4(13)
C25 C26 C27 117.5(8)
F26 C26 C27 119.1(13)
F27 C27 C26 120.5(9)
F27 C27 C28 119.0(13)
C26 C27 C28 120.5(11)
F28 C28 C23 118.2(7)
F28 C28 C27 117.1(10)
C23 C28 C27 124.6(11)
C30 C29 C34 111.6(8)
C30 C29 B1 128.8(8)
C34 C29 B1 119.6(7)
F30 C30 C31 115.9(8)
F30 C30 C29 119.7(8)
C31 C30 C29 124.5(9)
C32 C31 F31 120.6(10)
C32 C31 C30 120.0(9)
F31 C31 C30 119.1(10)
C31 C32 F32 120.8(10)
C31 C32 C33 117.8(9)
F32 C32 C33 121.3(11)
C34 C33 C32 121.5(10)
C34 C33 F33 120.1(9)
C32 C33 F33 118.2(9)
C33 C34 F34 117.1(8)
C33 C34 C29 124.2(9)
F34 C34 C29 118.2(7)
C42 C41 P2 114.4(5)
C42 C41 Si2 131.9(6)
P2 C41 Si2 113.6(4)
C41 C42 B2 132.3(6)
C41 C42 H42A 113.9
B2 C42 H42A 113.9
Si2 C43 H43A 109.5
Si2 C43 H43B 109.5
H43A C43 H43B 109.5
Si2 C43 H43C 109.5
H43A C43 H43C 109.5
H43B C43 H43C 109.5
Si2 C44 H44A 109.5
Si2 C44 H44B 109.5
H44A C44 H44B 109.5
Si2 C44 H44C 109.5
H44A C44 H44C 109.5
H44B C44 H44C 109.5
C50 C45 C46 121.8(8)
C50 C45 P2 120.9(7)
C46 C45 P2 117.2(7)
C47 C46 C45 119.5(10)
C47 C46 H46A 120.2
C45 C46 H46A 120.2
C46 C47 C48 118.3(11)
C46 C47 H47A 120.9
C48 C47 H47A 120.9
C49 C48 C47 121.6(9)
C49 C48 H48A 119.2
C47 C48 H48A 119.2
C48 C49 C50 120.8(10)
C48 C49 H49A 119.6
C50 C49 H49A 119.6
C45 C50 C49 118.0(10)
C45 C50 H50A 121.0
C49 C50 H50A 121.0
C52 C51 C56 120.0(10)
C52 C51 P2 119.7(8)
C56 C51 P2 120.3(7)
C51 C52 C53 119.0(10)
C51 C52 H52A 120.5
C53 C52 H52A 120.5
C54 C53 C52 119.1(10)
C54 C53 H53A 120.5
C52 C53 H53A 120.5
C55 C54 C53 122.2(11)
C55 C54 H54A 118.9
C53 C54 H54A 118.9
C54 C55 C56 118.8(11)
C54 C55 H55A 120.6
C56 C55 H55A 120.6
C55 C56 C51 120.9(10)
C55 C56 H56A 119.5
C51 C56 H56A 119.5
C58 C57 C62 112.6(7)
C58 C57 B2 131.9(8)
C62 C57 B2 115.5(6)
C59 C58 C57 127.1(8)
C59 C58 F58 112.8(6)
C57 C58 F58 120.1(7)
F59 C59 C58 121.8(8)
F59 C59 C60 120.2(7)
C58 C59 C60 118.0(7)
F60 C60 C59 120.3(7)
F60 C60 C61 121.1(8)
C59 C60 C61 118.6(7)
C62 C61 F61 120.2(7)
C62 C61 C60 120.8(8)
F61 C61 C60 119.0(7)
F62 C62 C61 117.8(7)
F62 C62 C57 119.3(7)
C61 C62 C57 122.8(7)
C68 C63 C64 116.7(7)
C68 C63 B2 126.4(6)
C64 C63 B2 116.8(6)
F64 C64 C63 122.0(7)
F64 C64 C65 115.9(6)
C63 C64 C65 122.1(7)
C66 C65 F65 124.7(7)
C66 C65 C64 117.2(6)
F65 C65 C64 118.1(7)
C65 C66 C67 125.6(7)
C65 C66 F66 118.0(6)
C67 C66 F66 116.3(7)
F67 C67 C66 123.7(7)
F67 C67 C68 120.8(6)
C66 C67 C68 115.4(7)
F68 C68 C63 123.7(7)
F68 C68 C67 113.2(7)
C63 C68 C67 123.0(6)
C74 C69 C70 113.6(7)
C74 C69 B2 127.7(7)
C70 C69 B2 118.6(7)
F70 C70 C71 118.1(8)
F70 C70 C69 120.1(7)
C71 C70 C69 121.8(8)
C72 C71 F71 119.1(8)
C72 C71 C70 122.1(9)
F71 C71 C70 118.8(9)
C71 C72 F72 122.6(9)
C71 C72 C73 118.8(8)
F72 C72 C73 118.5(9)
F73 C73 C72 120.9(7)
F73 C73 C74 120.3(8)
C72 C73 C74 118.8(8)
C69 C74 F74 120.9(7)
C69 C74 C73 124.8(8)
F74 C74 C73 114.2(7)
C87 C81 C82 99(3)
C87 C81 C86 141(3)
C82 C81 C86 120.0
C81 C82 C83 120.0
C81 C82 C87 35.1(17)
C83 C82 C87 155.1(17)
C81 C82 H82A 120.0
C83 C82 H82A 120.0
C87 C82 H82A 84.9
C84 C83 C82 120.0
C84 C83 H83A 120.0
C82 C83 H83A 120.0
C83 C84 C85 120.0
C83 C84 H84A 120.0
C85 C84 H84A 120.0
C84 C85 C86 120.0
C84 C85 H85A 120.0
C86 C85 H85A 120.0
C85 C86 C81 120.0
C85 C86 H86A 120.0
C81 C86 H86A 120.0
C81 C87 C82 46(3)
C81 C87 H87A 109.6
C82 C87 H87A 155.9
C81 C87 H87B 109.5
C82 C87 H87B 83.6
H87A C87 H87B 109.5
C81 C87 H87C 109.3
C82 C87 H87C 83.5
H87A C87 H87C 109.5
H87B C87 H87C 109.5
C82A C81A C86A 120.0
C82A C81A C87A 129.1(16)
C86A C81A C87A 110.9(16)
C83A C82A C81A 120.0
C83A C82A H82B 120.0
C81A C82A H82B 120.0
C82A C83A C84A 120.0
C82A C83A H83B 120.0
C84A C83A H83B 120.0
C83A C84A C85A 120.0
C83A C84A H84B 120.0
C85A C84A H84B 120.0
C86A C85A C84A 120.0
C86A C85A H85B 120.0
C84A C85A H85B 120.0
C85A C86A C81A 120.0
C85A C86A H86B 120.0
C81A C86A H86B 120.0
C81A C87A H87D 109.4
C81A C87A H87E 109.5
H87D C87A H87E 109.5
C81A C87A H87F 109.5
H87D C87A H87F 109.5
H87E C87A H87F 109.5

loop_
_geom_bond_atom_site_label_1
_geom_bond_atom_site_label_2
_geom_bond_distance
P1 C5A 1.56(2)
P1 C1 1.814(8)
P1 C11 1.825(9)
P1 C5 1.837(6)
P1 H1 1.25(5)
P2 C51 1.789(9)
P2 C45 1.798(8)
P2 C41 1.804(7)
P2 H2 1.29(5)
Si1 O1 1.648(5)
Si1 C4 1.809(10)
Si1 C3 1.873(9)
Si1 C1 1.879(8)
Si2 O1 1.643(5)
Si2 C43 1.875(9)
Si2 C44 1.887(9)
Si2 C41 1.896(7)
B1 C2 1.609(12)
B1 C23 1.628(12)
B1 C29 1.644(13)
B1 C17 1.706(13)
B2 C57 1.620(12)
B2 C42 1.639(10)
B2 C69 1.676(10)
B2 C63 1.703(12)
C1 C2 1.344(11)
C2 H2A 0.9500
C3 H3A 0.9800
C3 H3B 0.9800
C3 H3C 0.9800
C4 H4A 0.9800
C4 H4B 0.9800
C4 H4C 0.9800
C5 C6 1.3900
C5 C10 1.3900
C6 C7 1.3900
C6 H6A 0.9500
C7 C8 1.3900
C7 H7A 0.9500
C8 C9 1.3900
C8 H8A 0.9500
C9 C10 1.3900
C9 H9A 0.9500
C10 H10A 0.9500
C5A C6A 1.3900
C5A C10A 1.3900
C6A C7A 1.3900
C6A H6AA 0.9500
C7A C8A 1.3900
C7A H7AA 0.9500
C8A C9A 1.3900
C8A H8AA 0.9500
C9A C10A 1.3900
C9A H9AA 0.9500
C10A H10B 0.9500
C11 C12 1.359(14)
C11 C16 1.387(12)
C12 C13 1.350(16)
C12 H12A 0.9500
C13 C14 1.402(14)
C13 H13A 0.9500
C14 C15 1.381(13)
C14 H14A 0.9500
C15 C16 1.370(14)
C15 H15A 0.9500
C16 H16A 0.9500
C17 C18 1.377(11)
C17 C22 1.384(13)
C18 F18 1.361(10)
C18 C19 1.391(14)
C19 C20 1.335(14)
C19 F19 1.353(10)
C20 F20 1.343(12)
C20 C21 1.387(13)
C21 F21 1.321(11)
C21 C22 1.368(14)
C22 F22 1.361(10)
C23 C28 1.375(14)
C23 C24 1.402(14)
C24 F24 1.332(12)
C24 C25 1.409(13)
C25 C26 1.322(19)
C25 F25 1.374(14)
C26 F26 1.328(11)
C26 C27 1.37(2)
C27 F27 1.357(14)
C27 C28 1.381(14)
C28 F28 1.372(13)
C29 C30 1.388(12)
C29 C34 1.404(13)
C30 F30 1.367(11)
C30 C31 1.385(14)
C31 C32 1.332(18)
C31 F31 1.351(11)
C32 F32 1.334(12)
C32 C33 1.377(16)
C33 C34 1.328(13)
C33 F33 1.376(13)
C34 F34 1.367(10)
C41 C42 1.339(11)
C42 H42A 0.9500
C43 H43A 0.9800
C43 H43B 0.9800
C43 H43C 0.9800
C44 H44A 0.9800
C44 H44B 0.9800
C44 H44C 0.9800
C45 C50 1.370(13)
C45 C46 1.401(14)
C46 C47 1.380(14)
C46 H46A 0.9500
C47 C48 1.399(18)
C47 H47A 0.9500
C48 C49 1.354(17)
C48 H48A 0.9500
C49 C50 1.395(13)
C49 H49A 0.9500
C50 H50A 0.9500
C51 C52 1.374(13)
C51 C56 1.392(14)
C52 C53 1.424(17)
C52 H52A 0.9500
C53 C54 1.374(18)
C53 H53A 0.9500
C54 C55 1.361(18)
C54 H54A 0.9500
C55 C56 1.387(16)
C55 H55A 0.9500
C56 H56A 0.9500
C57 C58 1.369(11)
C57 C62 1.422(12)
C58 C59 1.363(12)
C58 F58 1.376(10)
C59 F59 1.334(9)
C59 C60 1.376(13)
C60 F60 1.348(9)
C60 C61 1.396(12)
C61 C62 1.351(12)
C61 F61 1.352(10)
C62 F62 1.318(9)
C63 C68 1.356(11)
C63 C64 1.403(11)
C64 F64 1.310(9)
C64 C65 1.430(12)
C65 C66 1.323(12)
C65 F65 1.325(9)
C66 C67 1.366(11)
C66 F66 1.410(10)
C67 F67 1.294(9)
C67 C68 1.453(12)
C68 F68 1.328(8)
C69 C74 1.364(12)
C69 C70 1.409(11)
C70 F70 1.320(10)
C70 C71 1.376(12)
C71 C72 1.330(15)
C71 F71 1.371(11)
C72 F72 1.365(10)
C72 C73 1.372(14)
C73 F73 1.351(11)
C73 C74 1.385(12)
C74 F74 1.370(10)
C81 C87 1.11(6)
C81 C82 1.3900
C81 C86 1.3900
C82 C83 1.3900
C82 C87 1.90(7)
C82 H82A 0.9500
C83 C84 1.3900
C83 H83A 0.9500
C84 C85 1.3900
C84 H84A 0.9500
C85 C86 1.3900
C85 H85A 0.9500
C86 H86A 0.9500
C87 H87A 0.9800
C87 H87B 0.9800
C87 H87C 0.9800
C81A C82A 1.3900
C81A C86A 1.3900
C81A C87A 1.61(4)
C82A C83A 1.3900
C82A H82B 0.9500
C83A C84A 1.3900
C83A H83B 0.9500
C84A C85A 1.3900
C84A H84B 0.9500
C85A C86A 1.3900
C85A H85B 0.9500
C86A H86B 0.9500
C87A H87D 0.9800
C87A H87E 0.9800
C87A H87F 0.9800
